data_7024209
loop_
_publ_author_name
'Wallis, Christopher J.'
'Kraft, Ira L.'
'Patrick, Brian O.'
'Mehrkhodavandi, Parisa'

_publ_section_title
;
 Electron rich bidentate phosphinimine-imine ligands: synthesis and
 reactivity of late transition metal complexes.
;
_journal_issue 2
_journal_name_full 'Dalton transactions (Cambridge, England : 2003)'
_journal_page_first 541
_journal_page_last 547
_journal_paper_doi 10.1039/b912783f
_journal_volume 39
_journal_year 2010
_chemical_formula_sum 'C38 H31 Cl2 Co N2 P'
_chemical_formula_weight 676.45
_chemical_name_systematic
;
?
;
_space_group_IT_number 2
_symmetry_cell_setting triclinic
_symmetry_space_group_name_Hall '-P 1'
_symmetry_space_group_name_H-M 'P -1'
_atom_sites_solution_hydrogens geom
_atom_sites_solution_primary direct
_atom_sites_solution_secondary difmap
_audit_creation_method SHELXL-97
_cell_angle_alpha 118.200(10)
_cell_angle_beta 94.80(2)
_cell_angle_gamma 95.250(10)
_cell_formula_units_Z 2
_cell_length_a 10.935(4)
_cell_length_b 13.014(3)
_cell_length_c 13.330(4)
_cell_measurement_reflns_used 9970
_cell_measurement_temperature 173(2)
_cell_measurement_theta_max 27.74
_cell_measurement_theta_min 2.38
_cell_volume 1647.3(9)
_computing_structure_refinement 'SHELXL-97 (Sheldrick, 1997)'
_diffrn_ambient_temperature 173(2)
_diffrn_measured_fraction_theta_full 0.973
_diffrn_measured_fraction_theta_max 0.973
_diffrn_measurement_device_type 'Bruker X8 APEX II'
_diffrn_measurement_method 'area detector'
_diffrn_radiation_monochromator graphite
_diffrn_radiation_source 'fine-focus sealed tube'
_diffrn_radiation_type MoK\a
_diffrn_radiation_wavelength 0.71073
_diffrn_reflns_av_R_equivalents 0.0302
_diffrn_reflns_av_sigmaI/netI 0.0276
_diffrn_reflns_limit_h_max 14
_diffrn_reflns_limit_h_min -14
_diffrn_reflns_limit_k_max 17
_diffrn_reflns_limit_k_min -14
_diffrn_reflns_limit_l_max 17
_diffrn_reflns_limit_l_min -17
_diffrn_reflns_number 31548
_diffrn_reflns_theta_full 27.84
_diffrn_reflns_theta_max 27.84
_diffrn_reflns_theta_min 1.75
_exptl_absorpt_coefficient_mu 0.761
_exptl_absorpt_correction_T_max 0.846
_exptl_absorpt_correction_T_min 0.788
_exptl_absorpt_correction_type multi-scan
_exptl_crystal_colour green
_exptl_crystal_density_diffrn 1.364
_exptl_crystal_density_method 'not measured'
_exptl_crystal_description prism
_exptl_crystal_F_000 698
_exptl_crystal_size_max 0.51
_exptl_crystal_size_mid 0.32
_exptl_crystal_size_min 0.22
_refine_diff_density_max 0.358
_refine_diff_density_min -0.283
_refine_diff_density_rms 0.047
_refine_ls_extinction_method none
_refine_ls_goodness_of_fit_ref 1.034
_refine_ls_hydrogen_treatment constr
_refine_ls_matrix_type full
_refine_ls_number_parameters 398
_refine_ls_number_reflns 7627
_refine_ls_number_restraints 0
_refine_ls_restrained_S_all 1.034
_refine_ls_R_factor_all 0.0368
_refine_ls_R_factor_gt 0.0284
_refine_ls_shift/su_max 0.034
_refine_ls_shift/su_mean 0.000
_refine_ls_structure_factor_coef Fsqd
_refine_ls_weighting_details 'calc w=1/[\s^2^(Fo^2^)+(0.0290P)^2^+0.7006P] where P=(Fo^2^+2Fc^2^)/3'
_refine_ls_weighting_scheme calc
_refine_ls_wR_factor_gt 0.0681
_refine_ls_wR_factor_ref 0.0722
_reflns_number_gt 6505
_reflns_number_total 7627
_reflns_threshold_expression >2sigma(I)
_cod_data_source_file b912783f.txt
_cod_data_source_block pm038
_cod_original_cell_volume 1647.3(8)
_cod_database_code 7024209

loop_
_symmetry_equiv_pos_as_xyz
'x, y, z'
'-x, -y, -z'

loop_
_atom_site_label
_atom_site_type_symbol
_atom_site_fract_x
_atom_site_fract_y
_atom_site_fract_z
_atom_site_U_iso_or_equiv
_atom_site_adp_type
_atom_site_occupancy
_atom_site_symmetry_multiplicity
_atom_site_calc_flag
_atom_site_refinement_flags
C1 C 0.04272(13) -0.21035(12) 0.13502(12) 0.0203(3) Uani 1 1 d .
C2 C -0.06615(15) -0.20431(14) 0.07665(14) 0.0268(3) Uani 1 1 d .
H2 H -0.0667 -0.1450 0.0543 0.032 Uiso 1 1 calc R
C3 C -0.17294(15) -0.28265(15) 0.05067(14) 0.0319(4) Uani 1 1 d .
H3 H -0.2466 -0.2751 0.0131 0.038 Uiso 1 1 calc R
C4 C -0.17324(15) -0.37224(15) 0.07908(15) 0.0328(4) Uani 1 1 d .
H4 H -0.2468 -0.4262 0.0612 0.039 Uiso 1 1 calc R
C5 C -0.06614(14) -0.38246(13) 0.13347(13) 0.0269(3) Uani 1 1 d .
H5 H -0.0663 -0.4447 0.1517 0.032 Uiso 1 1 calc R
C6 C 0.04338(13) -0.30310(12) 0.16260(12) 0.0209(3) Uani 1 1 d .
C7 C 0.15290(14) -0.32673(12) 0.21606(12) 0.0210(3) Uani 1 1 d .
C8 C 0.13177(14) -0.38433(13) 0.28833(13) 0.0228(3) Uani 1 1 d .
C9 C 0.09290(15) -0.32034(14) 0.39379(14) 0.0283(3) Uani 1 1 d .
H9 H 0.0693 -0.2451 0.4147 0.034 Uiso 1 1 calc R
C10 C 0.08826(17) -0.36576(17) 0.46913(16) 0.0380(4) Uani 1 1 d .
H10 H 0.0631 -0.3211 0.5422 0.046 Uiso 1 1 calc R
C11 C 0.12026(17) -0.47591(18) 0.43768(19) 0.0434(5) Uani 1 1 d .
H11 H 0.1189 -0.5063 0.4899 0.052 Uiso 1 1 calc R
C12 C 0.15397(18) -0.54168(17) 0.33130(19) 0.0444(5) Uani 1 1 d .
H12 H 0.1732 -0.6186 0.3091 0.053 Uiso 1 1 calc R
C13 C 0.16018(17) -0.49659(14) 0.25584(16) 0.0341(4) Uani 1 1 d .
H13 H 0.1838 -0.5424 0.1822 0.041 Uiso 1 1 calc R
C14 C 0.36739(14) -0.33105(13) 0.24934(14) 0.0241(3) Uani 1 1 d .
C15 C 0.39579(15) -0.28801(14) 0.36636(14) 0.0284(3) Uani 1 1 d .
H15 H 0.3505 -0.2317 0.4178 0.034 Uiso 1 1 calc R
C16 C 0.49036(16) -0.32706(15) 0.40857(16) 0.0341(4) Uani 1 1 d .
H16 H 0.5087 -0.2977 0.4892 0.041 Uiso 1 1 calc R
C17 C 0.55889(16) -0.40825(15) 0.33541(17) 0.0365(4) Uani 1 1 d .
C18 C 0.53380(16) -0.44500(16) 0.21912(17) 0.0376(4) Uani 1 1 d .
H18 H 0.5822 -0.4978 0.1679 0.045 Uiso 1 1 calc R
C19 C 0.43958(15) -0.40639(15) 0.17580(15) 0.0317(4) Uani 1 1 d .
H19 H 0.4246 -0.4316 0.0958 0.038 Uiso 1 1 calc R
C20 C 0.66000(19) -0.45328(18) 0.3818(2) 0.0522(6) Uani 1 1 d .
H20A H 0.6745 -0.5296 0.3207 0.078 Uiso 1 1 calc R
H20B H 0.6343 -0.4627 0.4460 0.078 Uiso 1 1 calc R
H20C H 0.7367 -0.3967 0.4086 0.078 Uiso 1 1 calc R
C21 C 0.20407(13) 0.05606(13) 0.39452(12) 0.0211(3) Uani 1 1 d .
C22 C 0.29528(15) 0.00363(14) 0.42444(14) 0.0271(3) Uani 1 1 d .
H22 H 0.3293 -0.0580 0.3659 0.033 Uiso 1 1 calc R
C23 C 0.33679(15) 0.04073(15) 0.53892(14) 0.0309(4) Uani 1 1 d .
H23 H 0.3996 0.0050 0.5587 0.037 Uiso 1 1 calc R
C24 C 0.28718(15) 0.12942(15) 0.62423(14) 0.0306(4) Uani 1 1 d .
H24 H 0.3155 0.1544 0.7027 0.037 Uiso 1 1 calc R
C25 C 0.19668(16) 0.18189(16) 0.59592(14) 0.0343(4) Uani 1 1 d .
H25 H 0.1624 0.2429 0.6549 0.041 Uiso 1 1 calc R
C26 C 0.15545(15) 0.14596(15) 0.48160(14) 0.0288(3) Uani 1 1 d .
H26 H 0.0935 0.1830 0.4625 0.035 Uiso 1 1 calc R
C27 C 0.01525(14) 0.06935(12) 0.24001(13) 0.0222(3) Uani 1 1 d .
C28 C -0.08688(14) 0.03997(14) 0.28307(14) 0.0283(3) Uani 1 1 d .
H28 H -0.0805 -0.0082 0.3185 0.034 Uiso 1 1 calc R
C29 C -0.19681(16) 0.08106(16) 0.27392(16) 0.0368(4) Uani 1 1 d .
H29 H -0.2668 0.0595 0.3013 0.044 Uiso 1 1 calc R
C30 C -0.20537(17) 0.15374(17) 0.22484(17) 0.0418(4) Uani 1 1 d .
H30 H -0.2812 0.1822 0.2192 0.050 Uiso 1 1 calc R
C31 C -0.10501(18) 0.18483(16) 0.18441(16) 0.0393(4) Uani 1 1 d .
H31 H -0.1111 0.2358 0.1522 0.047 Uiso 1 1 calc R
C32 C 0.00474(16) 0.14210(14) 0.19055(14) 0.0291(3) Uani 1 1 d .
H32 H 0.0735 0.1624 0.1609 0.035 Uiso 1 1 calc R
C33 C 0.27035(13) 0.08611(13) 0.20216(13) 0.0222(3) Uani 1 1 d .
C34 C 0.33543(16) 0.19507(15) 0.28172(16) 0.0343(4) Uani 1 1 d .
H34 H 0.3243 0.2288 0.3604 0.041 Uiso 1 1 calc R
C35 C 0.41728(19) 0.25495(18) 0.24589(19) 0.0496(5) Uani 1 1 d .
H35 H 0.4615 0.3303 0.3002 0.060 Uiso 1 1 calc R
C36 C 0.43467(18) 0.20601(19) 0.13270(19) 0.0457(5) Uani 1 1 d .
H36 H 0.4918 0.2469 0.1091 0.055 Uiso 1 1 calc R
C37 C 0.36963(18) 0.09818(18) 0.05349(17) 0.0416(4) Uani 1 1 d .
H37 H 0.3813 0.0648 -0.0250 0.050 Uiso 1 1 calc R
C38 C 0.28701(16) 0.03795(15) 0.08781(15) 0.0321(4) Uani 1 1 d .
H38 H 0.2417 -0.0365 0.0327 0.039 Uiso 1 1 calc R
N1 N 0.15073(11) -0.12785(10) 0.16085(11) 0.0207(2) Uani 1 1 d .
N2 N 0.26391(11) -0.30132(11) 0.19943(11) 0.0220(3) Uani 1 1 d .
P1 P 0.15757(3) 0.01146(3) 0.24488(3) 0.01833(8) Uani 1 1 d .
Cl1 Cl 0.48646(4) -0.10431(4) 0.18529(4) 0.03492(10) Uani 1 1 d .
Cl2 Cl 0.26852(4) -0.33881(3) -0.07535(3) 0.03010(9) Uani 1 1 d .
Co1 Co 0.298625(18) -0.211395(17) 0.112242(17) 0.02150(6) Uani 1 1 d .

loop_
_atom_site_aniso_label
_atom_site_aniso_U_11
_atom_site_aniso_U_22
_atom_site_aniso_U_33
_atom_site_aniso_U_23
_atom_site_aniso_U_13
_atom_site_aniso_U_12
C1 0.0211(7) 0.0197(7) 0.0168(7) 0.0062(6) 0.0032(6) 0.0024(5)
C2 0.0286(8) 0.0241(7) 0.0242(8) 0.0095(7) -0.0012(6) 0.0045(6)
C3 0.0241(8) 0.0346(9) 0.0292(9) 0.0111(7) -0.0065(7) 0.0020(7)
C4 0.0241(8) 0.0329(9) 0.0325(9) 0.0117(8) -0.0029(7) -0.0072(7)
C5 0.0274(8) 0.0247(8) 0.0258(8) 0.0108(7) 0.0027(6) -0.0013(6)
C6 0.0222(7) 0.0207(7) 0.0169(7) 0.0067(6) 0.0043(6) 0.0031(6)
C7 0.0254(7) 0.0182(7) 0.0172(7) 0.0066(6) 0.0044(6) 0.0032(6)
C8 0.0218(7) 0.0230(7) 0.0264(8) 0.0143(6) 0.0038(6) 0.0024(6)
C9 0.0300(8) 0.0300(8) 0.0305(9) 0.0177(7) 0.0094(7) 0.0083(7)
C10 0.0389(10) 0.0505(11) 0.0352(10) 0.0278(9) 0.0134(8) 0.0085(8)
C11 0.0385(10) 0.0583(12) 0.0601(13) 0.0489(11) 0.0122(9) 0.0092(9)
C12 0.0460(11) 0.0338(9) 0.0698(14) 0.0365(10) 0.0142(10) 0.0108(8)
C13 0.0410(10) 0.0228(8) 0.0391(10) 0.0140(7) 0.0126(8) 0.0070(7)
C14 0.0227(7) 0.0245(7) 0.0293(8) 0.0164(7) 0.0028(6) 0.0038(6)
C15 0.0290(8) 0.0271(8) 0.0290(9) 0.0132(7) 0.0033(7) 0.0062(6)
C16 0.0337(9) 0.0328(9) 0.0332(9) 0.0166(8) -0.0066(7) 0.0004(7)
C17 0.0313(9) 0.0277(8) 0.0494(11) 0.0201(8) -0.0065(8) 0.0032(7)
C18 0.0307(9) 0.0335(9) 0.0443(11) 0.0141(8) 0.0051(8) 0.0132(7)
C19 0.0296(9) 0.0358(9) 0.0299(9) 0.0150(8) 0.0057(7) 0.0095(7)
C20 0.0445(12) 0.0388(10) 0.0688(15) 0.0256(11) -0.0159(10) 0.0097(9)
C21 0.0226(7) 0.0234(7) 0.0187(7) 0.0115(6) 0.0036(6) 0.0016(6)
C22 0.0293(8) 0.0285(8) 0.0236(8) 0.0118(7) 0.0045(6) 0.0084(6)
C23 0.0303(9) 0.0381(9) 0.0273(9) 0.0184(8) 0.0001(7) 0.0078(7)
C24 0.0314(9) 0.0399(9) 0.0194(8) 0.0144(7) 0.0011(7) 0.0018(7)
C25 0.0365(9) 0.0398(9) 0.0209(8) 0.0086(7) 0.0072(7) 0.0110(8)
C26 0.0287(8) 0.0338(8) 0.0237(8) 0.0127(7) 0.0040(7) 0.0107(7)
C27 0.0225(7) 0.0196(7) 0.0212(8) 0.0078(6) -0.0006(6) 0.0032(6)
C28 0.0252(8) 0.0269(8) 0.0322(9) 0.0139(7) 0.0033(7) 0.0035(6)
C29 0.0231(8) 0.0380(10) 0.0412(11) 0.0127(8) 0.0038(7) 0.0058(7)
C30 0.0317(9) 0.0421(10) 0.0435(11) 0.0139(9) -0.0048(8) 0.0164(8)
C31 0.0429(10) 0.0380(10) 0.0404(11) 0.0221(9) -0.0042(8) 0.0134(8)
C32 0.0323(9) 0.0283(8) 0.0276(9) 0.0149(7) -0.0009(7) 0.0050(7)
C33 0.0209(7) 0.0247(7) 0.0249(8) 0.0151(6) 0.0034(6) 0.0031(6)
C34 0.0351(9) 0.0327(9) 0.0314(9) 0.0149(8) 0.0019(7) -0.0060(7)
C35 0.0439(11) 0.0448(11) 0.0557(13) 0.0262(10) -0.0006(10) -0.0184(9)
C36 0.0340(10) 0.0583(12) 0.0624(14) 0.0441(11) 0.0116(9) -0.0011(9)
C37 0.0453(11) 0.0538(12) 0.0420(11) 0.0335(10) 0.0195(9) 0.0111(9)
C38 0.0378(9) 0.0331(9) 0.0272(9) 0.0164(7) 0.0068(7) 0.0020(7)
N1 0.0196(6) 0.0204(6) 0.0215(6) 0.0096(5) 0.0035(5) 0.0025(5)
N2 0.0217(6) 0.0236(6) 0.0223(7) 0.0121(5) 0.0041(5) 0.0053(5)
P1 0.01891(18) 0.01924(17) 0.01827(19) 0.01025(15) 0.00252(14) 0.00274(14)
Cl1 0.02213(19) 0.0509(3) 0.0375(2) 0.0280(2) 0.00029(16) -0.00236(17)
Cl2 0.0386(2) 0.02866(19) 0.0240(2) 0.01181(16) 0.00699(16) 0.01267(16)
Co1 0.01987(11) 0.02599(11) 0.02211(11) 0.01369(9) 0.00583(8) 0.00514(8)

loop_
_atom_type_symbol
_atom_type_description
_atom_type_scat_dispersion_real
_atom_type_scat_dispersion_imag
_atom_type_scat_source
C C 0.0033 0.0016 'International Tables Vol C Tables 4.2.6.8 and 6.1.1.4'
H H 0.0000 0.0000 'International Tables Vol C Tables 4.2.6.8 and 6.1.1.4'
N N 0.0061 0.0033 'International Tables Vol C Tables 4.2.6.8 and 6.1.1.4'
P P 0.1023 0.0942 'International Tables Vol C Tables 4.2.6.8 and 6.1.1.4'
Cl Cl 0.1484 0.1585 'International Tables Vol C Tables 4.2.6.8 and 6.1.1.4'
Co Co 0.3494 0.9721 'International Tables Vol C Tables 4.2.6.8 and 6.1.1.4'

loop_
_geom_angle_atom_site_label_1
_geom_angle_atom_site_label_2
_geom_angle_atom_site_label_3
_geom_angle
C2 C1 C6 118.38(13)
C2 C1 N1 119.89(13)
C6 C1 N1 121.67(13)
C3 C2 C1 121.43(15)
C3 C2 H2 119.3
C1 C2 H2 119.3
C2 C3 C4 120.32(15)
C2 C3 H3 119.8
C4 C3 H3 119.8
C5 C4 C3 119.45(15)
C5 C4 H4 120.3
C3 C4 H4 120.3
C4 C5 C6 121.58(15)
C4 C5 H5 119.2
C6 C5 H5 119.2
C5 C6 C1 118.79(14)
C5 C6 C7 116.21(13)
C1 C6 C7 124.95(13)
N2 C7 C6 121.62(13)
N2 C7 C8 120.57(13)
C6 C7 C8 117.79(12)
C9 C8 C13 119.66(14)
C9 C8 C7 118.89(13)
C13 C8 C7 121.23(14)
C8 C9 C10 120.10(15)
C8 C9 H9 119.9
C10 C9 H9 119.9
C11 C10 C9 119.87(17)
C11 C10 H10 120.1
C9 C10 H10 120.1
C12 C11 C10 120.20(16)
C12 C11 H11 119.9
C10 C11 H11 119.9
C11 C12 C13 120.36(16)
C11 C12 H12 119.8
C13 C12 H12 119.8
C12 C13 C8 119.72(17)
C12 C13 H13 120.1
C8 C13 H13 120.1
C15 C14 C19 119.58(15)
C15 C14 N2 122.60(14)
C19 C14 N2 117.82(14)
C14 C15 C16 119.91(16)
C14 C15 H15 120.0
C16 C15 H15 120.0
C15 C16 C17 121.21(17)
C15 C16 H16 119.4
C17 C16 H16 119.4
C18 C17 C16 117.95(16)
C18 C17 C20 121.02(18)
C16 C17 C20 121.01(18)
C17 C18 C19 121.34(16)
C17 C18 H18 119.3
C19 C18 H18 119.3
C14 C19 C18 119.77(16)
C14 C19 H19 120.1
C18 C19 H19 120.1
C17 C20 H20A 109.5
C17 C20 H20B 109.5
H20A C20 H20B 109.5
C17 C20 H20C 109.5
H20A C20 H20C 109.5
H20B C20 H20C 109.5
C26 C21 C22 118.77(14)
C26 C21 P1 121.65(12)
C22 C21 P1 119.50(11)
C23 C22 C21 120.42(15)
C23 C22 H22 119.8
C21 C22 H22 119.8
C24 C23 C22 120.13(15)
C24 C23 H23 119.9
C22 C23 H23 119.9
C25 C24 C23 120.09(15)
C25 C24 H24 120.0
C23 C24 H24 120.0
C24 C25 C26 120.12(16)
C24 C25 H25 119.9
C26 C25 H25 119.9
C25 C26 C21 120.46(15)
C25 C26 H26 119.8
C21 C26 H26 119.8
C32 C27 C28 119.19(14)
C32 C27 P1 120.04(12)
C28 C27 P1 120.76(12)
C29 C28 C27 119.83(16)
C29 C28 H28 120.1
C27 C28 H28 120.1
C28 C29 C30 120.14(17)
C28 C29 H29 119.9
C30 C29 H29 119.9
C31 C30 C29 120.41(16)
C31 C30 H30 119.8
C29 C30 H30 119.8
C30 C31 C32 120.06(17)
C30 C31 H31 120.0
C32 C31 H31 120.0
C31 C32 C27 120.33(16)
C31 C32 H32 119.8
C27 C32 H32 119.8
C34 C33 C38 119.74(14)
C34 C33 P1 120.25(12)
C38 C33 P1 119.90(12)
C33 C34 C35 119.54(17)
C33 C34 H34 120.2
C35 C34 H34 120.2
C36 C35 C34 120.44(18)
C36 C35 H35 119.8
C34 C35 H35 119.8
C35 C36 C37 120.10(16)
C35 C36 H36 119.9
C37 C36 H36 119.9
C36 C37 C38 120.08(18)
C36 C37 H37 120.0
C38 C37 H37 120.0
C33 C38 C37 120.09(17)
C33 C38 H38 120.0
C37 C38 H38 120.0
C1 N1 P1 122.90(10)
C1 N1 Co1 110.51(9)
P1 N1 Co1 124.93(7)
C7 N2 C14 119.48(12)
C7 N2 Co1 121.95(10)
C14 N2 Co1 118.47(9)
N1 P1 C33 107.48(7)
N1 P1 C27 115.20(7)
C33 P1 C27 106.80(7)
N1 P1 C21 113.55(7)
C33 P1 C21 107.96(7)
C27 P1 C21 105.46(7)
N1 Co1 N2 91.42(5)
N1 Co1 Cl2 111.36(4)
N2 Co1 Cl2 108.71(4)
N1 Co1 Cl1 117.64(4)
N2 Co1 Cl1 108.06(4)
Cl2 Co1 Cl1 116.35(3)

loop_
_geom_bond_atom_site_label_1
_geom_bond_atom_site_label_2
_geom_bond_distance
C1 C2 1.396(2)
C1 C6 1.419(2)
C1 N1 1.4201(18)
C2 C3 1.380(2)
C2 H2 0.9500
C3 C4 1.385(2)
C3 H3 0.9500
C4 C5 1.376(2)
C4 H4 0.9500
C5 C6 1.403(2)
C5 H5 0.9500
C6 C7 1.473(2)
C7 N2 1.2935(19)
C7 C8 1.494(2)
C8 C9 1.382(2)
C8 C13 1.388(2)
C9 C10 1.387(2)
C9 H9 0.9500
C10 C11 1.379(3)
C10 H10 0.9500
C11 C12 1.370(3)
C11 H11 0.9500
C12 C13 1.387(2)
C12 H12 0.9500
C13 H13 0.9500
C14 C15 1.380(2)
C14 C19 1.381(2)
C14 N2 1.4388(19)
C15 C16 1.383(2)
C15 H15 0.9500
C16 C17 1.387(3)
C16 H16 0.9500
C17 C18 1.382(3)
C17 C20 1.515(2)
C18 C19 1.385(2)
C18 H18 0.9500
C19 H19 0.9500
C20 H20A 0.9800
C20 H20B 0.9800
C20 H20C 0.9800
C21 C26 1.390(2)
C21 C22 1.391(2)
C21 P1 1.8045(16)
C22 C23 1.384(2)
C22 H22 0.9500
C23 C24 1.377(2)
C23 H23 0.9500
C24 C25 1.376(2)
C24 H24 0.9500
C25 C26 1.385(2)
C25 H25 0.9500
C26 H26 0.9500
C27 C32 1.393(2)
C27 C28 1.400(2)
C27 P1 1.7993(16)
C28 C29 1.379(2)
C28 H28 0.9500
C29 C30 1.386(3)
C29 H29 0.9500
C30 C31 1.372(3)
C30 H30 0.9500
C31 C32 1.380(2)
C31 H31 0.9500
C32 H32 0.9500
C33 C34 1.382(2)
C33 C38 1.384(2)
C33 P1 1.7917(15)
C34 C35 1.390(2)
C34 H34 0.9500
C35 C36 1.371(3)
C35 H35 0.9500
C36 C37 1.372(3)
C36 H36 0.9500
C37 C38 1.385(2)
C37 H37 0.9500
C38 H38 0.9500
N1 P1 1.6089(13)
N1 Co1 2.0122(13)
N2 Co1 2.0353(13)
Cl1 Co1 2.2289(8)
Cl2 Co1 2.2259(7)

loop_
_geom_torsion_atom_site_label_1
_geom_torsion_atom_site_label_2
_geom_torsion_atom_site_label_3
_geom_torsion_atom_site_label_4
_geom_torsion
C6 C1 C2 C3 3.0(2)
N1 C1 C2 C3 -179.67(14)
C1 C2 C3 C4 -2.1(3)
C2 C3 C4 C5 0.0(3)
C3 C4 C5 C6 1.0(3)
C4 C5 C6 C1 0.0(2)
C4 C5 C6 C7 -177.47(14)
C2 C1 C6 C5 -2.0(2)
N1 C1 C6 C5 -179.25(13)
C2 C1 C6 C7 175.27(14)
N1 C1 C6 C7 -2.0(2)
C5 C6 C7 N2 147.43(14)
C1 C6 C7 N2 -29.9(2)
C5 C6 C7 C8 -31.00(19)
C1 C6 C7 C8 151.66(14)
N2 C7 C8 C9 110.69(17)
C6 C7 C8 C9 -70.86(19)
N2 C7 C8 C13 -63.9(2)
C6 C7 C8 C13 114.52(17)
C13 C8 C9 C10 3.2(2)
C7 C8 C9 C10 -171.50(15)
C8 C9 C10 C11 -1.2(3)
C9 C10 C11 C12 -1.4(3)
C10 C11 C12 C13 2.1(3)
C11 C12 C13 C8 -0.2(3)
C9 C8 C13 C12 -2.5(3)
C7 C8 C13 C12 172.07(16)
C19 C14 C15 C16 -4.7(2)
N2 C14 C15 C16 174.87(14)
C14 C15 C16 C17 0.7(2)
C15 C16 C17 C18 3.0(3)
C15 C16 C17 C20 -178.30(17)
C16 C17 C18 C19 -2.8(3)
C20 C17 C18 C19 178.45(17)
C15 C14 C19 C18 4.8(2)
N2 C14 C19 C18 -174.75(15)
C17 C18 C19 C14 -1.0(3)
C26 C21 C22 C23 -0.1(2)
P1 C21 C22 C23 176.70(12)
C21 C22 C23 C24 0.5(2)
C22 C23 C24 C25 -0.4(3)
C23 C24 C25 C26 -0.2(3)
C24 C25 C26 C21 0.6(3)
C22 C21 C26 C25 -0.4(2)
P1 C21 C26 C25 -177.20(13)
C32 C27 C28 C29 1.4(2)
P1 C27 C28 C29 -177.14(13)
C27 C28 C29 C30 -1.6(3)
C28 C29 C30 C31 0.4(3)
C29 C30 C31 C32 1.1(3)
C30 C31 C32 C27 -1.4(3)
C28 C27 C32 C31 0.2(2)
P1 C27 C32 C31 178.66(13)
C38 C33 C34 C35 -0.2(3)
P1 C33 C34 C35 -176.24(15)
C33 C34 C35 C36 -0.7(3)
C34 C35 C36 C37 1.1(3)
C35 C36 C37 C38 -0.6(3)
C34 C33 C38 C37 0.7(3)
P1 C33 C38 C37 176.78(14)
C36 C37 C38 C33 -0.3(3)
C2 C1 N1 P1 63.55(18)
C6 C1 N1 P1 -119.24(14)
C2 C1 N1 Co1 -130.49(12)
C6 C1 N1 Co1 46.72(16)
C6 C7 N2 C14 -177.19(13)
C8 C7 N2 C14 1.2(2)
C6 C7 N2 Co1 6.50(19)
C8 C7 N2 Co1 -175.11(10)
C15 C14 N2 C7 -59.4(2)
C19 C14 N2 C7 120.14(16)
C15 C14 N2 Co1 117.03(14)
C19 C14 N2 Co1 -63.42(16)
C1 N1 P1 C33 -152.89(11)
Co1 N1 P1 C33 43.20(10)
C1 N1 P1 C27 -33.99(14)
Co1 N1 P1 C27 162.10(8)
C1 N1 P1 C21 87.78(13)
Co1 N1 P1 C21 -76.13(10)
C34 C33 P1 N1 -151.83(13)
C38 C33 P1 N1 32.10(15)
C34 C33 P1 C27 84.01(15)
C38 C33 P1 C27 -92.05(14)
C34 C33 P1 C21 -28.98(15)
C38 C33 P1 C21 154.95(13)
C32 C27 P1 N1 -109.37(13)
C28 C27 P1 N1 69.11(14)
C32 C27 P1 C33 9.90(15)
C28 C27 P1 C33 -171.62(12)
C32 C27 P1 C21 124.58(13)
C28 C27 P1 C21 -56.93(14)
C26 C21 P1 N1 -144.53(12)
C22 C21 P1 N1 38.72(14)
C26 C21 P1 C33 96.42(14)
C22 C21 P1 C33 -80.34(13)
C26 C21 P1 C27 -17.47(14)
C22 C21 P1 C27 165.77(12)
C1 N1 Co1 N2 -51.92(10)
P1 N1 Co1 N2 113.69(9)
C1 N1 Co1 Cl2 58.83(10)
P1 N1 Co1 Cl2 -135.56(7)
C1 N1 Co1 Cl1 -163.20(8)
P1 N1 Co1 Cl1 2.41(10)
C7 N2 Co1 N1 28.69(12)
C14 N2 Co1 N1 -147.66(11)
C7 N2 Co1 Cl2 -84.46(12)
C14 N2 Co1 Cl2 99.19(11)
C7 N2 Co1 Cl1 148.43(11)
C14 N2 Co1 Cl1 -27.91(11)
